data_2201009
loop_
_publ_author_name
'Brooks, Neil R.'
'Henderson, Wesley A.'
'Smyrl, William H.'

_publ_section_title
;
 Lithium trifluoromethanesulfonate acetonitrile adduct
;
_journal_issue 5
_journal_name_full 'Acta Crystallographica Section E'
_journal_page_first m176
_journal_page_last m177
_journal_paper_doi 10.1107/S1600536802005895
_journal_volume 58
_journal_year 2002
_chemical_formula_iupac '[Li(C F3 O3 S) (C2 H3 N)]'
_chemical_formula_moiety 'C F3 Li O3 S, C2 H3 N'
_chemical_formula_sum 'C3 H3 F3 Li N O3 S'
_chemical_formula_weight 197.06
_chemical_name_common Li(CF3SO3)(CH3CN)
_chemical_name_systematic
;
 lithium triflate acetonitrile adduct
;
_space_group_IT_number 14
_symmetry_cell_setting monoclinic
_symmetry_space_group_name_Hall '-P 2ybc'
_symmetry_space_group_name_H-M 'P 1 21/c 1'
_atom_sites_solution_hydrogens geom
_atom_sites_solution_primary direct
_atom_sites_solution_secondary 'difference Fourier synthesis'
_audit_creation_method SHELXL-97
_cell_angle_alpha 90.00
_cell_angle_beta 90.064(3)
_cell_angle_gamma 90.00
_cell_formula_units_Z 4
_cell_length_a 5.4814(11)
_cell_length_b 14.790(3)
_cell_length_c 9.409(2)
_cell_measurement_reflns_used 2977
_cell_measurement_temperature 173(2)
_cell_measurement_theta_max 27.46
_cell_measurement_theta_min 2.57
_cell_volume 762.8(3)
_computing_cell_refinement 'SAINT (Bruker, 2000)'
_computing_data_collection 'SMART (Bruker, 2000)'
_computing_data_reduction SAINT)
_computing_molecular_graphics 'SHELXTL/PC (Bruker, 1998)'
_computing_publication_material
;
SHELXTL/PC and PLATON (Spek, 2001)
;
_computing_structure_refinement 'SHELXL97 (Sheldrick, 1997)'
_computing_structure_solution 'SHELXS97 (Sheldrick, 1990)'
_diffrn_ambient_temperature 173(2)
_diffrn_measured_fraction_theta_full 0.990
_diffrn_measured_fraction_theta_max 0.990
_diffrn_measurement_device_type 'Siemens CCD area-detector'
_diffrn_measurement_method '\f and \w'
_diffrn_radiation_monochromator graphite
_diffrn_radiation_source 'fine-focus sealed tube'
_diffrn_radiation_type MoK\a
_diffrn_radiation_wavelength 0.71073
_diffrn_reflns_av_R_equivalents 0.022
_diffrn_reflns_av_sigmaI/netI 0.018
_diffrn_reflns_limit_h_max 7
_diffrn_reflns_limit_h_min -7
_diffrn_reflns_limit_k_max 19
_diffrn_reflns_limit_k_min -19
_diffrn_reflns_limit_l_max 12
_diffrn_reflns_limit_l_min -12
_diffrn_reflns_number 6487
_diffrn_reflns_theta_full 27.46
_diffrn_reflns_theta_max 27.46
_diffrn_reflns_theta_min 2.16
_diffrn_standards_decay_% none
_diffrn_standards_number 0
_exptl_absorpt_coefficient_mu 0.442
_exptl_absorpt_correction_T_max 0.893
_exptl_absorpt_correction_T_min 0.797
_exptl_absorpt_correction_type multi-scan
_exptl_absorpt_process_details '(SADABS; Blessing, 1995; Sheldrick, 2000)'
_exptl_crystal_colour colourless
_exptl_crystal_density_diffrn 1.716
_exptl_crystal_density_meas ?
_exptl_crystal_density_method 'not measured'
_exptl_crystal_description block
_exptl_crystal_F_000 392
_exptl_crystal_size_max 0.46
_exptl_crystal_size_mid 0.40
_exptl_crystal_size_min 0.30
_refine_diff_density_max 0.240
_refine_diff_density_min -0.263
_refine_ls_extinction_method none
_refine_ls_goodness_of_fit_ref 1.111
_refine_ls_hydrogen_treatment constr
_refine_ls_matrix_type full
_refine_ls_number_parameters 111
_refine_ls_number_reflns 1731
_refine_ls_number_restraints 0
_refine_ls_restrained_S_all 1.111
_refine_ls_R_factor_all 0.0224
_refine_ls_R_factor_gt 0.0219
_refine_ls_shift/su_max 0.000
_refine_ls_shift/su_mean 0.000
_refine_ls_structure_factor_coef Fsqd
_refine_ls_weighting_details 'calc w = 1/[\s^2^(Fo^2^)+(0.0351P)^2^+0.139P] where P = (Fo^2^+2Fc^2^)/3'
_refine_ls_weighting_scheme calc
_refine_ls_wR_factor_gt 0.0604
_refine_ls_wR_factor_ref 0.0606
_reflns_number_gt 1693
_reflns_number_total 1731
_reflns_threshold_expression I>2\s(I)
_cod_data_source_file ac6002.cif
_cod_data_source_block I
_cod_depositor_comments
;
The following automatic conversions were performed:
'_symmetry_cell_setting' value 'Monoclinic' changed to 'monoclinic'
according to '/home/saulius/struct/CIF-dictionaries/cif_core.dic'
dictionary named 'cif_core.dic' version 2.4.1 from 2010-06-29.

Automatic conversion script
Id: cif_fix_enum 1527 2010-12-29 10:47:43Z saulius 

The following automatic conversions were performed:

'_symmetry_cell_setting' value 'Monoclinic' changed to 'monoclinic'
according to /home/saulius/struct/CIF-dictionaries/cif_core.dic
dictionary named 'cif_core.dic' version 2.4.1 from 2010-06-29.

Automatic conversion script
Id: cif_fix_values 1715 2011-07-08 13:25:40Z adriana 

The following automatic conversions were performed:

'_exptl_crystal_density_meas' value 'not measured' was changed to '?'
- the value is perceived as not measured.

Automatic conversion script
Id: cif_fix_values 3008 2015-01-20 13:52:24Z robertas 

The following automatic conversions were performed:

'_atom_sites_solution_primary' value 'direct methods' was changed to
'direct'.

'_atom_sites_solution_hydrogens' value 'placed geometrically' was
changed to 'geom'.

Automatic conversion script
Id: cif_fix_values 6452 2018-10-05 10:23:21Z andrius 
;
_cod_original_sg_symbol_H-M 'P 21/c'
_cod_database_code 2201009
_cod_database_fobs_code 2201009

loop_
_symmetry_equiv_pos_as_xyz
'x, y, z'
'-x, y+1/2, -z+1/2'
'-x, -y, -z'
'x, -y-1/2, z-1/2'

loop_
_atom_site_label
_atom_site_fract_x
_atom_site_fract_y
_atom_site_fract_z
_atom_site_U_iso_or_equiv
_atom_site_adp_type
_atom_site_calc_flag
_atom_site_refinement_flags
_atom_site_occupancy
_atom_site_disorder_assembly
_atom_site_disorder_group
_atom_site_type_symbol
Li1 0.2780(5) 0.56145(15) -0.1656(2) 0.0235(4) Uani d . 1 . . Li
S1 0.22006(6) 0.378941(18) 0.01485(4) 0.01931(9) Uani d . 1 . . S
O1 0.2474(2) 0.43582(6) -0.10913(11) 0.0312(2) Uani d . 1 . . O
O2 -0.0251(2) 0.37213(7) 0.06935(13) 0.0317(3) Uani d . 1 . . O
O3 0.4034(2) 0.39132(8) 0.12214(12) 0.0317(3) Uani d . 1 . . O
C1 0.2774(3) 0.26604(9) -0.05637(15) 0.0276(3) Uani d . 1 . . C
F1 0.1151(2) 0.24573(8) -0.15510(12) 0.0476(3) Uani d . 1 . . F
F2 0.4995(2) 0.26235(7) -0.11398(13) 0.0494(3) Uani d . 1 . . F
F3 0.2645(2) 0.20396(6) 0.04545(10) 0.0418(2) Uani d . 1 . . F
N1 0.2498(3) 0.56156(8) -0.38202(12) 0.0298(3) Uani d . 1 . . N
C2 0.2447(3) 0.57544(10) -0.50076(15) 0.0281(3) Uani d . 1 . . C
C3 0.2376(4) 0.59454(16) -0.65316(17) 0.0472(4) Uani d . 1 . . C
H3A 0.0835 0.5725 -0.6931 0.071 Uiso calc R 1 . . H
H3B 0.3743 0.5641 -0.7001 0.071 Uiso calc R 1 . . H
H3C 0.2502 0.6599 -0.6685 0.071 Uiso calc R 1 . . H

loop_
_atom_site_aniso_label
_atom_site_aniso_U_11
_atom_site_aniso_U_22
_atom_site_aniso_U_33
_atom_site_aniso_U_12
_atom_site_aniso_U_13
_atom_site_aniso_U_23
Li1 0.0239(11) 0.0253(10) 0.0214(10) -0.0004(9) -0.0019(9) 0.0017(8)
S1 0.01964(14) 0.01844(14) 0.01987(15) -0.00028(10) -0.00041(12) -0.00057(11)
O1 0.0439(6) 0.0230(4) 0.0266(5) -0.0016(5) -0.0018(5) 0.0048(4)
O2 0.0218(5) 0.0324(6) 0.0408(6) 0.0012(4) 0.0044(5) -0.0050(5)
O3 0.0270(6) 0.0400(6) 0.0279(6) -0.0082(5) -0.0065(5) -0.0001(4)
C1 0.0362(7) 0.0199(6) 0.0266(7) 0.0018(6) 0.0051(6) 0.0012(5)
F1 0.0698(7) 0.0361(5) 0.0367(5) -0.0055(5) -0.0102(5) -0.0135(4)
F2 0.0501(6) 0.0358(5) 0.0622(7) 0.0123(5) 0.0301(6) 0.0004(5)
F3 0.0605(7) 0.0231(4) 0.0417(5) 0.0041(4) 0.0077(5) 0.0102(4)
N1 0.0328(7) 0.0331(6) 0.0236(6) -0.0026(5) -0.0033(6) 0.0009(4)
C2 0.0257(6) 0.0355(7) 0.0232(6) -0.0031(5) -0.0026(7) 0.0018(5)
C3 0.0381(10) 0.0822(13) 0.0213(7) -0.0047(10) -0.0024(7) 0.0103(8)

loop_
_atom_type_symbol
_atom_type_description
_atom_type_scat_dispersion_real
_atom_type_scat_dispersion_imag
_atom_type_scat_source
C C 0.0033 0.0016 'International Tables Vol C Tables 4.2.6.8 and 6.1.1.4'
H H 0.0000 0.0000 'International Tables Vol C Tables 4.2.6.8 and 6.1.1.4'
Li Li -0.0003 0.0001 'International Tables Vol C Tables 4.2.6.8 and 6.1.1.4'
O O 0.0106 0.0060 'International Tables Vol C Tables 4.2.6.8 and 6.1.1.4'
F F 0.0171 0.0103 'International Tables Vol C Tables 4.2.6.8 and 6.1.1.4'
S S 0.1246 0.1234 'International Tables Vol C Tables 4.2.6.8 and 6.1.1.4'
N N 0.0061 0.0033 'International Tables Vol C Tables 4.2.6.8 and 6.1.1.4'

loop_
_geom_angle_atom_site_label_1
_geom_angle_atom_site_label_2
_geom_angle_atom_site_label_3
_geom_angle_site_symmetry_1
_geom_angle_site_symmetry_3
_geom_angle
_geom_angle_publ_flag
N1 Li1 O1 . . 105.52(11) y
N1 Li1 O2 . 3_565 114.53(13) y
N1 Li1 O3 . 3_665 106.22(12) y
O1 Li1 O2 . 3_565 107.28(12) y
O1 Li1 O3 . 3_665 111.60(13) y
O2 Li1 O3 3_565 3_665 111.61(12) y
O3 S1 O2 . . 114.25(8) ?
O3 S1 O1 . . 114.85(7) ?
O2 S1 O1 . . 115.13(7) ?
O3 S1 C1 . . 104.71(7) ?
O2 S1 C1 . . 103.15(7) ?
O1 S1 C1 . . 102.58(6) ?
S1 O1 Li1 . . 141.93(9) ?
S1 O2 Li1 . 3_565 143.40(10) ?
S1 O3 Li1 . 3_665 146.13(10) ?
F1 C1 F3 . . 108.28(13) ?
F1 C1 F2 . . 108.62(13) ?
F3 C1 F2 . . 108.29(13) ?
F1 C1 S1 . . 110.49(10) ?
F3 C1 S1 . . 110.97(9) ?
F2 C1 S1 . . 110.12(10) ?
C2 N1 Li1 . . 169.24(14) ?
N1 C2 C3 . . 179.26(18) ?
C2 C3 H3A . . 109.5 ?
C2 C3 H3B . . 109.5 ?
H3A C3 H3B . . 109.5 ?
C2 C3 H3C . . 109.5 ?
H3A C3 H3C . . 109.5 ?
H3B C3 H3C . . 109.5 ?

loop_
_geom_bond_atom_site_label_1
_geom_bond_atom_site_label_2
_geom_bond_site_symmetry_2
_geom_bond_distance
_geom_bond_publ_flag
Li1 O1 . 1.940(2) y
Li1 O2 3_565 1.926(3) y
Li1 O3 3_665 1.925(3) y
Li1 N1 . 2.042(3) y
S1 O3 . 1.4353(12) ?
S1 O2 . 1.4424(12) ?
S1 O1 . 1.4461(10) ?
S1 C1 . 1.8266(14) ?
O2 Li1 3_565 1.926(3) ?
O3 Li1 3_665 1.925(3) ?
C1 F1 . 1.3202(19) ?
C1 F3 . 1.3290(16) ?
C1 F2 . 1.3343(18) ?
N1 C2 . 1.1362(19) ?
C2 C3 . 1.4620(19) ?
C3 H3A . 0.9800 ?
C3 H3B . 0.9800 ?
C3 H3C . 0.9800 ?
